data_7134040
loop_
_publ_author_name
'Antonkin, Nikita S.'
'Vlasenko, Yulia A.'
'Puylaert, Pim'
'Nachtsheim, Boris Johannes'
'Postnikov, Pavel S.'

_publ_section_title
;
 N-Heterocycle-Coordinated \l5-Iodanes as IBX Alternatives for Alcohol
 Oxidations
;
_journal_name_full 'Chemical Communications'
_journal_paper_doi 10.1039/D4CC05058D
_journal_year 2025
_chemical_formula_moiety 'C13 H9 I N2 O2'
_chemical_formula_sum 'C13 H9 I N2 O2'
_chemical_formula_weight 352.12
_space_group_crystal_system monoclinic
_space_group_IT_number 14
_space_group_name_Hall '-P 2ybc'
_space_group_name_H-M_alt 'P 1 21/c 1'
_atom_sites_solution_hydrogens geom
_atom_sites_solution_primary dual
_audit_creation_date 2024-06-21
_audit_creation_method
;
Olex2 1.5
(compiled 2024.02.16 svn.r378c4104 for OlexSys, GUI svn.r6928)
;
_audit_update_record
;
2024-06-21 deposited with the CCDC.	2024-12-06 downloaded from the CCDC.
;
_cell_angle_alpha 90
_cell_angle_beta 92.555(3)
_cell_angle_gamma 90
_cell_formula_units_Z 4
_cell_length_a 6.5622(6)
_cell_length_b 11.6742(8)
_cell_length_c 15.1234(11)
_cell_measurement_reflns_used 9865
_cell_measurement_temperature 100.00
_cell_measurement_theta_max 36.368
_cell_measurement_theta_min 2.207
_cell_volume 1157.43(16)
_computing_molecular_graphics 'Olex2 1.5 (Dolomanov et al., 2009)'
_computing_publication_material 'Olex2 1.5 (Dolomanov et al., 2009)'
_computing_structure_refinement 'SHELXL 2019/3 (Sheldrick, 2015)'
_computing_structure_solution 'SHELXT  (Sheldrick, 2015)'
_diffrn_ambient_temperature 100.00
_diffrn_measured_fraction_theta_full 0.999
_diffrn_measured_fraction_theta_max 0.998
_diffrn_measurement_device 'three-circle diffractometer'
_diffrn_measurement_device_type 'Bruker D8 Venture'
_diffrn_measurement_method '\w and \f scans'
_diffrn_radiation_monochromator 'mirror optics'
_diffrn_radiation_probe x-ray
_diffrn_radiation_type MoK\a
_diffrn_radiation_wavelength 0.71073
_diffrn_reflns_av_R_equivalents 0.0342
_diffrn_reflns_av_unetI/netI 0.0235
_diffrn_reflns_Laue_measured_fraction_full 0.999
_diffrn_reflns_Laue_measured_fraction_max 0.998
_diffrn_reflns_limit_h_max 10
_diffrn_reflns_limit_h_min -10
_diffrn_reflns_limit_k_max 19
_diffrn_reflns_limit_k_min -19
_diffrn_reflns_limit_l_max 20
_diffrn_reflns_limit_l_min -25
_diffrn_reflns_number 33426
_diffrn_reflns_point_group_measured_fraction_full 0.999
_diffrn_reflns_point_group_measured_fraction_max 0.998
_diffrn_reflns_theta_full 25.242
_diffrn_reflns_theta_max 36.351
_diffrn_reflns_theta_min 3.107
_diffrn_source 'microfocus Ims X-ray tube'
_diffrn_source_current 1.0
_diffrn_source_power 0.05
_diffrn_source_type 'Incoatec I\ms'
_exptl_absorpt_coefficient_mu 2.761
_exptl_absorpt_correction_T_max 0.7471
_exptl_absorpt_correction_T_min 0.6449
_exptl_absorpt_correction_type multi-scan
_exptl_absorpt_process_details
;
SADABS-2016/2 (Bruker,2016/2) was used for absorption correction.
wR2(int) was 0.0936 before and 0.0507 after correction.
The Ratio of minimum to maximum transmission is 0.8632.
The \l/2 correction factor is Not present.
;
_exptl_crystal_colour 'clear colourless'
_exptl_crystal_colour_lustre clear
_exptl_crystal_colour_primary colourless
_exptl_crystal_density_diffrn 2.021
_exptl_crystal_description plate
_exptl_crystal_F_000 680
_exptl_crystal_size_max 0.6
_exptl_crystal_size_mid 0.11
_exptl_crystal_size_min 0.1
_refine_diff_density_max 0.619
_refine_diff_density_min -0.543
_refine_diff_density_rms 0.099
_refine_ls_extinction_method none
_refine_ls_goodness_of_fit_ref 1.049
_refine_ls_hydrogen_treatment constr
_refine_ls_matrix_type full
_refine_ls_number_parameters 163
_refine_ls_number_reflns 5599
_refine_ls_number_restraints 0
_refine_ls_restrained_S_all 1.049
_refine_ls_R_factor_all 0.0216
_refine_ls_R_factor_gt 0.0185
_refine_ls_shift/su_max 0.004
_refine_ls_shift/su_mean 0.000
_refine_ls_structure_factor_coef Fsqd
_refine_ls_weighting_details 'w=1/[\s^2^(Fo^2^)+(0.0116P)^2^+0.8199P] where P=(Fo^2^+2Fc^2^)/3'
_refine_ls_weighting_scheme calc
_refine_ls_wR_factor_gt 0.0411
_refine_ls_wR_factor_ref 0.0424
_reflns_Friedel_coverage 0.000
_reflns_number_gt 5131
_reflns_number_total 5599
_reflns_threshold_expression 'I > 2\s(I)'
_cod_data_source_file d4cc05058d2.cif
_cod_data_source_block antonkinn231228
_cod_database_code 7134040
_shelx_shelxl_version_number 2019/3
_shelx_space_group_comment
;
The symmetry employed for this shelxl refinement is uniquely defined
by the following loop, which should always be used as a source of
symmetry information in preference to the above space-group names.
They are only intended as comments.
;
_shelx_estimated_absorpt_t_max 0.770
_shelx_estimated_absorpt_t_min 0.288
_olex2_refinement_description
;
1. Fixed Uiso
 At 1.2 times of:
  All C(H) groups
2.a Aromatic/amide H refined with riding coordinates:
 C5(H5), C13(H13), C4(H4), C3(H3), C2(H2), C9(H9), C10(H10), C11(H11), C8(H8)
;
_olex2_submission_special_instructions 'No special instructions were received'

loop_
_space_group_symop_operation_xyz
'x, y, z'
'-x, y+1/2, -z+1/2'
'-x, -y, -z'
'x, -y-1/2, z-1/2'

loop_
_atom_site_label
_atom_site_type_symbol
_atom_site_fract_x
_atom_site_fract_y
_atom_site_fract_z
_atom_site_U_iso_or_equiv
_atom_site_adp_type
_atom_site_occupancy
_atom_site_site_symmetry_order
_atom_site_calc_flag
_atom_site_refinement_flags_posn
_atom_site_refinement_flags_adp
_atom_site_refinement_flags_occupancy
_atom_site_disorder_assembly
_atom_site_disorder_group
I1 I 0.25018(2) 0.53497(2) 0.45328(2) 0.00967(2) Uani 1 1 d . . . . .
O1 O 0.11439(14) 0.59242(8) 0.54527(6) 0.01479(16) Uani 1 1 d . . . . .
O2 O 0.48519(14) 0.61525(8) 0.46545(6) 0.01492(16) Uani 1 1 d . . . . .
N2 N 0.41252(16) 0.49883(10) 0.29846(7) 0.01313(17) Uani 1 1 d . . . . .
N1 N 0.34113(16) 0.58235(9) 0.24168(7) 0.01150(16) Uani 1 1 d . . . . .
C5 C 0.05635(19) 0.71097(11) 0.20521(8) 0.0137(2) Uani 1 1 d . . . . .
H5 H 0.097796 0.716499 0.145973 0.016 Uiso 1 1 calc R U . . .
C6 C 0.16818(17) 0.64371(10) 0.26633(7) 0.01067(18) Uani 1 1 d . . . . .
C1 C 0.10218(18) 0.63704(10) 0.35331(7) 0.01103(18) Uani 1 1 d . . . . .
C13 C 0.5752(2) 0.45348(11) 0.26438(9) 0.0145(2) Uani 1 1 d . . . . .
H13 H 0.655395 0.394155 0.291253 0.017 Uiso 1 1 calc R U . . .
C4 C -0.1151(2) 0.76977(11) 0.23072(8) 0.0155(2) Uani 1 1 d . . . . .
H4 H -0.189360 0.815664 0.188617 0.019 Uiso 1 1 calc R U . . .
C3 C -0.18030(19) 0.76273(12) 0.31695(9) 0.0159(2) Uani 1 1 d . . . . .
H3 H -0.297751 0.803501 0.333742 0.019 Uiso 1 1 calc R U . . .
C12 C 0.61436(19) 0.50548(11) 0.18187(8) 0.0136(2) Uani 1 1 d . . . . .
C7 C 0.46239(18) 0.59035(10) 0.16934(8) 0.01154(18) Uani 1 1 d . . . . .
C2 C -0.07084(19) 0.69511(11) 0.37812(8) 0.0137(2) Uani 1 1 d . . . . .
H2 H -0.114565 0.688651 0.436954 0.016 Uiso 1 1 calc R U . . .
C9 C 0.6076(2) 0.64591(12) 0.03504(9) 0.0173(2) Uani 1 1 d . . . . .
H9 H 0.609470 0.694090 -0.015541 0.021 Uiso 1 1 calc R U . . .
C10 C 0.7550(2) 0.55909(13) 0.04519(9) 0.0203(3) Uani 1 1 d . . . . .
H10 H 0.851298 0.548583 0.000841 0.024 Uiso 1 1 calc R U . . .
C11 C 0.7619(2) 0.48884(12) 0.11865(9) 0.0182(2) Uani 1 1 d . . . . .
H11 H 0.863134 0.431085 0.126202 0.022 Uiso 1 1 calc R U . . .
C8 C 0.45998(19) 0.66382(11) 0.09587(8) 0.0145(2) Uani 1 1 d . . . . .
H8 H 0.361499 0.723072 0.088332 0.017 Uiso 1 1 calc R U . . .

loop_
_atom_site_aniso_label
_atom_site_aniso_U_11
_atom_site_aniso_U_22
_atom_site_aniso_U_33
_atom_site_aniso_U_23
_atom_site_aniso_U_13
_atom_site_aniso_U_12
I1 0.00887(3) 0.01116(3) 0.00897(3) 0.00110(2) 0.00023(2) -0.00132(2)
O1 0.0155(4) 0.0184(4) 0.0106(3) -0.0020(3) 0.0024(3) -0.0010(3)
O2 0.0111(4) 0.0139(4) 0.0196(4) 0.0019(3) -0.0016(3) -0.0045(3)
N2 0.0127(4) 0.0133(4) 0.0135(4) 0.0035(3) 0.0016(3) 0.0023(3)
N1 0.0119(4) 0.0119(4) 0.0110(4) 0.0023(3) 0.0028(3) 0.0024(3)
C5 0.0134(5) 0.0161(5) 0.0115(5) 0.0023(4) 0.0012(4) 0.0019(4)
C6 0.0090(4) 0.0116(4) 0.0114(4) 0.0001(3) 0.0012(3) -0.0001(3)
C1 0.0107(4) 0.0117(5) 0.0107(4) 0.0011(3) 0.0011(3) 0.0000(3)
C13 0.0141(5) 0.0138(5) 0.0158(5) 0.0024(4) 0.0031(4) 0.0031(4)
C4 0.0143(5) 0.0176(5) 0.0147(5) 0.0038(4) 0.0008(4) 0.0043(4)
C3 0.0135(5) 0.0182(6) 0.0161(5) 0.0019(4) 0.0036(4) 0.0051(4)
C12 0.0124(5) 0.0125(5) 0.0161(5) 0.0007(4) 0.0029(4) 0.0017(4)
C7 0.0117(5) 0.0119(5) 0.0112(4) 0.0001(3) 0.0024(3) 0.0011(4)
C2 0.0132(5) 0.0157(5) 0.0125(5) 0.0008(4) 0.0034(4) 0.0022(4)
C9 0.0181(6) 0.0193(6) 0.0152(5) 0.0029(4) 0.0070(4) 0.0027(4)
C10 0.0207(6) 0.0222(6) 0.0187(6) 0.0020(5) 0.0094(5) 0.0054(5)
C11 0.0161(6) 0.0187(6) 0.0204(6) 0.0020(4) 0.0069(4) 0.0053(4)
C8 0.0153(5) 0.0143(5) 0.0141(5) 0.0023(4) 0.0039(4) 0.0023(4)

loop_
_atom_type_symbol
_atom_type_description
_atom_type_scat_dispersion_real
_atom_type_scat_dispersion_imag
_atom_type_scat_source
C C 0.0033 0.0016 'International Tables Vol C Tables 4.2.6.8 and 6.1.1.4'
H H 0.0000 0.0000 'International Tables Vol C Tables 4.2.6.8 and 6.1.1.4'
I I -0.4742 1.8119 'International Tables Vol C Tables 4.2.6.8 and 6.1.1.4'
N N 0.0061 0.0033 'International Tables Vol C Tables 4.2.6.8 and 6.1.1.4'
O O 0.0106 0.0060 'International Tables Vol C Tables 4.2.6.8 and 6.1.1.4'

loop_
_geom_angle_atom_site_label_1
_geom_angle_atom_site_label_2
_geom_angle_atom_site_label_3
_geom_angle
_geom_angle_site_symmetry_1
_geom_angle_site_symmetry_3
_geom_angle_publ_flag
O1 I1 C1 96.53(4) . . ?
O2 I1 O1 100.16(4) . . ?
O2 I1 C1 98.19(4) . . ?
C13 N2 N1 107.56(10) . . ?
N2 N1 C6 117.03(9) . . ?
N2 N1 C7 110.57(9) . . ?
C7 N1 C6 132.39(10) . . ?
C6 C5 H5 119.9 . . ?
C4 C5 H5 119.9 . . ?
C4 C5 C6 120.20(11) . . ?
C5 C6 N1 121.17(10) . . ?
C5 C6 C1 118.43(11) . . ?
C1 C6 N1 120.40(10) . . ?
C6 C1 I1 123.14(8) . . ?
C2 C1 I1 115.77(8) . . ?
C2 C1 C6 121.06(11) . . ?
N2 C13 H13 124.7 . . ?
N2 C13 C12 110.68(11) . . ?
C12 C13 H13 124.7 . . ?
C5 C4 H4 119.4 . . ?
C5 C4 C3 121.20(11) . . ?
C3 C4 H4 119.4 . . ?
C4 C3 H3 120.5 . . ?
C2 C3 C4 119.00(11) . . ?
C2 C3 H3 120.5 . . ?
C7 C12 C13 105.26(10) . . ?
C11 C12 C13 134.09(12) . . ?
C11 C12 C7 120.65(12) . . ?
N1 C7 C12 105.90(10) . . ?
N1 C7 C8 132.88(11) . . ?
C8 C7 C12 121.19(11) . . ?
C1 C2 C3 120.10(11) . . ?
C1 C2 H2 119.9 . . ?
C3 C2 H2 119.9 . . ?
C10 C9 H9 118.8 . . ?
C8 C9 H9 118.8 . . ?
C8 C9 C10 122.43(12) . . ?
C9 C10 H10 119.5 . . ?
C11 C10 C9 120.97(12) . . ?
C11 C10 H10 119.5 . . ?
C12 C11 H11 121.1 . . ?
C10 C11 C12 117.84(12) . . ?
C10 C11 H11 121.1 . . ?
C7 C8 H8 121.6 . . ?
C9 C8 C7 116.84(11) . . ?
C9 C8 H8 121.6 . . ?

loop_
_geom_bond_atom_site_label_1
_geom_bond_atom_site_label_2
_geom_bond_distance
_geom_bond_site_symmetry_2
_geom_bond_publ_flag
I1 O1 1.8138(9) . ?
I1 O2 1.8070(9) . ?
I1 C1 2.1256(11) . ?
N2 N1 1.3680(14) . ?
N2 C13 1.3172(16) . ?
N1 C6 1.4064(15) . ?
N1 C7 1.3843(15) . ?
C5 H5 0.9500 . ?
C5 C6 1.3961(17) . ?
C5 C4 1.3872(17) . ?
C6 C1 1.4052(16) . ?
C1 C2 1.3883(16) . ?
C13 H13 0.9500 . ?
C13 C12 1.4213(18) . ?
C4 H4 0.9500 . ?
C4 C3 1.3929(18) . ?
C3 H3 0.9500 . ?
C3 C2 1.3913(18) . ?
C12 C7 1.4126(17) . ?
C12 C11 1.4039(18) . ?
C7 C8 1.4032(17) . ?
C2 H2 0.9500 . ?
C9 H9 0.9500 . ?
C9 C10 1.4047(19) . ?
C9 C8 1.3811(17) . ?
C10 H10 0.9500 . ?
C10 C11 1.380(2) . ?
C11 H11 0.9500 . ?
C8 H8 0.9500 . ?

loop_
_geom_torsion_atom_site_label_1
_geom_torsion_atom_site_label_2
_geom_torsion_atom_site_label_3
_geom_torsion_atom_site_label_4
_geom_torsion
_geom_torsion_site_symmetry_1
_geom_torsion_site_symmetry_2
_geom_torsion_site_symmetry_3
_geom_torsion_site_symmetry_4
_geom_torsion_publ_flag
I1 C1 C2 C3 -178.98(10) . . . . ?
N2 N1 C6 C5 -165.06(11) . . . . ?
N2 N1 C6 C1 13.94(16) . . . . ?
N2 N1 C7 C12 1.09(14) . . . . ?
N2 N1 C7 C8 -176.88(13) . . . . ?
N2 C13 C12 C7 1.66(15) . . . . ?
N2 C13 C12 C11 -178.69(15) . . . . ?
N1 N2 C13 C12 -1.01(15) . . . . ?
N1 C6 C1 I1 -0.77(16) . . . . ?
N1 C6 C1 C2 -178.57(11) . . . . ?
N1 C7 C8 C9 -179.69(13) . . . . ?
C5 C6 C1 I1 178.26(9) . . . . ?
C5 C6 C1 C2 0.46(18) . . . . ?
C5 C4 C3 C2 -0.1(2) . . . . ?
C6 N1 C7 C12 179.77(12) . . . . ?
C6 N1 C7 C8 1.8(2) . . . . ?
C6 C5 C4 C3 -0.4(2) . . . . ?
C6 C1 C2 C3 -1.03(19) . . . . ?
C13 N2 N1 C6 -178.97(11) . . . . ?
C13 N2 N1 C7 -0.06(14) . . . . ?
C13 C12 C7 N1 -1.61(14) . . . . ?
C13 C12 C7 C8 176.65(12) . . . . ?
C13 C12 C11 C10 -178.57(15) . . . . ?
C4 C5 C6 N1 179.28(12) . . . . ?
C4 C5 C6 C1 0.26(18) . . . . ?
C4 C3 C2 C1 0.9(2) . . . . ?
C12 C7 C8 C9 2.60(19) . . . . ?
C7 N1 C6 C5 16.3(2) . . . . ?
C7 N1 C6 C1 -164.67(12) . . . . ?
C7 C12 C11 C10 1.0(2) . . . . ?
C9 C10 C11 C12 1.3(2) . . . . ?
C10 C9 C8 C7 -0.3(2) . . . . ?
C11 C12 C7 N1 178.69(12) . . . . ?
C11 C12 C7 C8 -3.05(19) . . . . ?
C8 C9 C10 C11 -1.7(2) . . . . ?
